data_4120976
loop_
_publ_author_name
'Gregory L. Lackner'
'Kyle W. Quasdorf'
'Larry E. Overman'

_publ_section_title
;
 Direct Construction of Quaternary Carbons from Tertiary Alcohols via
 Photoredox-Catalyzed Fragmentation of tert-Alkyl N-Phthalimidoyl Oxalates
;
_journal_name_full 'Journal of the American Chemical Society'
_journal_page_first 15342
_journal_page_last 15345
_journal_paper_doi 10.1021/ja408971t
_journal_volume 135
_journal_year 2013
_chemical_formula_sum 'C20 H19 N O6'
_chemical_formula_weight 369.36
_chemical_name_systematic
; 
 ? 
;
_space_group_crystal_system monoclinic
_space_group_IT_number 14
_space_group_name_Hall '-P 2ybc'
_space_group_name_H-M_alt 'P 1 21/c 1'
_symmetry_space_group_name_Hall '-P 2ybc'
_symmetry_space_group_name_H-M 'P 1 21/c 1'
_atom_sites_solution_hydrogens difmap
_atom_sites_solution_primary direct
_atom_sites_solution_secondary difmap
_audit_creation_method SHELXL-2013
_cell_angle_alpha 90
_cell_angle_beta 96.6267(7)
_cell_angle_gamma 90
_cell_formula_units_Z 8
_cell_length_a 18.6748(11)
_cell_length_b 7.0415(4)
_cell_length_c 26.4106(16)
_cell_measurement_reflns_used 9906
_cell_measurement_temperature 143(2)
_cell_measurement_theta_max 27.93
_cell_measurement_theta_min 2.20
_cell_volume 3449.8(4)
_computing_cell_refinement 'Bruker SAINT 7.68a, 2009'
_computing_data_collection 'Bruker APEX2 2011.4-1, 2011'
_computing_data_reduction 'Bruker SAINT 7.68a, 2009'
_computing_molecular_graphics 'Bruker SHELXTL'
_computing_publication_material 'Bruker SHELXTL'
_computing_structure_refinement 'SHELXL-2013 (Sheldrick, 2013)'
_computing_structure_solution 'Bruker SHELXTL 2008/4'
_diffrn_ambient_temperature 143(2)
_diffrn_measured_fraction_theta_full 1.000
_diffrn_measured_fraction_theta_max 1.000
_diffrn_measurement_device_type 'Bruker SMART APEX II CCD'
_diffrn_measurement_method '\f and \w scans'
_diffrn_radiation_type MoK\a
_diffrn_radiation_wavelength 0.71073
_diffrn_reflns_av_R_equivalents 0.0326
_diffrn_reflns_av_unetI/netI 0.0255
_diffrn_reflns_Laue_measured_fraction_full 1.000
_diffrn_reflns_Laue_measured_fraction_max 1.000
_diffrn_reflns_limit_h_max 23
_diffrn_reflns_limit_h_min -23
_diffrn_reflns_limit_k_max 9
_diffrn_reflns_limit_k_min -9
_diffrn_reflns_limit_l_max 33
_diffrn_reflns_limit_l_min -33
_diffrn_reflns_number 37666
_diffrn_reflns_point_group_measured_fraction_full 1.000
_diffrn_reflns_point_group_measured_fraction_max 1.000
_diffrn_reflns_theta_full 25.242
_diffrn_reflns_theta_max 27.102
_diffrn_reflns_theta_min 1.552
_diffrn_source 'fine-focus sealed tube'
_exptl_absorpt_coefficient_mu 0.106
_exptl_absorpt_correction_T_max 0.8621
_exptl_absorpt_correction_T_min 0.8173
_exptl_absorpt_correction_type multi-scan
_exptl_absorpt_process_details 'Bruker SADABS 2008/1'
_exptl_crystal_colour colorless
_exptl_crystal_density_diffrn 1.422
_exptl_crystal_density_meas ?
_exptl_crystal_density_method not_measured
_exptl_crystal_description prism
_exptl_crystal_F_000 1552
_exptl_crystal_size_max 0.291
_exptl_crystal_size_mid 0.236
_exptl_crystal_size_min 0.178
_refine_diff_density_max 0.254
_refine_diff_density_min -0.230
_refine_diff_density_rms 0.040
_refine_ls_extinction_method none
_refine_ls_goodness_of_fit_ref 1.014
_refine_ls_hydrogen_treatment refall
_refine_ls_matrix_type full
_refine_ls_number_parameters 639
_refine_ls_number_reflns 7585
_refine_ls_number_restraints 0
_refine_ls_restrained_S_all 1.014
_refine_ls_R_factor_all 0.0509
_refine_ls_R_factor_gt 0.0363
_refine_ls_shift/su_max 0.001
_refine_ls_shift/su_mean 0.000
_refine_ls_structure_factor_coef Fsqd
_refine_ls_weighting_details 'w=1/[\s^2^(Fo^2^)+(0.0391P)^2^+1.2738P] where P=(Fo^2^+2Fc^2^)/3'
_refine_ls_weighting_scheme calc
_refine_ls_wR_factor_gt 0.0822
_refine_ls_wR_factor_ref 0.0896
_reflns_Friedel_coverage 0.000
_reflns_number_gt 6011
_reflns_number_total 7585
_reflns_threshold_expression 'I > 2\s(I)'
_cod_data_source_file ja408971t_si_002.cif
_cod_data_source_block leo274
_cod_depositor_comments
;
The following automatic conversions were performed:

'_exptl_crystal_density_meas' value 'not_measured' was changed to '?'
- the value is perceived as not measured.

Automatic conversion script
Id: cif_fix_values 3008 2015-01-20 13:52:24Z robertas 
;
_cod_database_code 4120976
_shelx_space_group_comment
; 
The symmetry employed for this shelxl refinement is uniquely defined 
by the following loop, which should always be used as a source of 
symmetry information in preference to the above space-group names. 
They are only intended as comments. 
;
_shelx_estimated_absorpt_t_min 0.970
_shelx_estimated_absorpt_t_max 0.981
_shelxl_version_number 2013-3

loop_
_space_group_symop_operation_xyz
'x, y, z'
'-x, y+1/2, -z+1/2'
'-x, -y, -z'
'x, -y-1/2, z-1/2'

loop_
_atom_site_label
_atom_site_type_symbol
_atom_site_fract_x
_atom_site_fract_y
_atom_site_fract_z
_atom_site_U_iso_or_equiv
_atom_site_adp_type
_atom_site_occupancy
_atom_site_site_symmetry_order
_atom_site_calc_flag
O1 O 0.12497(6) 0.57875(15) 0.12991(4) 0.0335(3) Uani 1 1 d
O2 O 0.17793(6) 0.29866(15) 0.28604(4) 0.0309(2) Uani 1 1 d
O3 O 0.16892(6) 0.23898(14) 0.17721(4) 0.0302(2) Uani 1 1 d
O4 O 0.27990(6) 0.36781(15) 0.17346(4) 0.0355(3) Uani 1 1 d
O5 O 0.31127(5) 0.06154(14) 0.11744(4) 0.0247(2) Uani 1 1 d
O6 O 0.19131(5) -0.00639(15) 0.10663(4) 0.0299(2) Uani 1 1 d
N1 N 0.15150(8) 0.40131(18) 0.20277(5) 0.0349(3) Uani 1 1 d
C1 C 0.12695(8) 0.5637(2) 0.17522(5) 0.0258(3) Uani 1 1 d
C2 C 0.10722(7) 0.69445(19) 0.21534(5) 0.0225(3) Uani 1 1 d
C3 C 0.07673(8) 0.8732(2) 0.21084(6) 0.0275(3) Uani 1 1 d
C4 C 0.06308(8) 0.9626(2) 0.25570(6) 0.0303(3) Uani 1 1 d
C5 C 0.08000(8) 0.8768(2) 0.30275(6) 0.0322(3) Uani 1 1 d
C6 C 0.11072(8) 0.6967(2) 0.30703(6) 0.0282(3) Uani 1 1 d
C7 C 0.12358(7) 0.6075(2) 0.26260(5) 0.0215(3) Uani 1 1 d
C8 C 0.15492(7) 0.4163(2) 0.25565(5) 0.0238(3) Uani 1 1 d
C9 C 0.23678(8) 0.2495(2) 0.16104(5) 0.0258(3) Uani 1 1 d
C10 C 0.24295(8) 0.08132(19) 0.12428(5) 0.0232(3) Uani 1 1 d
C11 C 0.33453(7) -0.08255(19) 0.08132(5) 0.0211(3) Uani 1 1 d
C12 C 0.31024(8) -0.2823(2) 0.09327(5) 0.0223(3) Uani 1 1 d
C13 C 0.34288(8) -0.4208(2) 0.05725(5) 0.0239(3) Uani 1 1 d
C14 C 0.31616(8) -0.3691(2) 0.00194(5) 0.0239(3) Uani 1 1 d
C15 C 0.33972(7) -0.1670(2) -0.00922(5) 0.0224(3) Uani 1 1 d
C16 C 0.42211(8) -0.1532(2) -0.00086(6) 0.0267(3) Uani 1 1 d
C17 C 0.44900(8) -0.2057(2) 0.05441(6) 0.0271(3) Uani 1 1 d
C18 C 0.41638(8) -0.0674(2) 0.09013(6) 0.0263(3) Uani 1 1 d
C19 C 0.30739(7) -0.0276(2) 0.02674(5) 0.0220(3) Uani 1 1 d
C20 C 0.42524(8) -0.4078(2) 0.06549(6) 0.0284(3) Uani 1 1 d
H3A H 0.0640(9) 0.933(2) 0.1783(7) 0.037(5) Uiso 1 1 d
H4A H 0.0429(9) 1.088(3) 0.2538(6) 0.034(4) Uiso 1 1 d
H5A H 0.0715(9) 0.944(3) 0.3320(7) 0.040(5) Uiso 1 1 d
H6A H 0.1232(9) 0.634(2) 0.3400(6) 0.033(4) Uiso 1 1 d
H12A H 0.2559(8) -0.291(2) 0.0876(6) 0.025(4) Uiso 1 1 d
H12B H 0.3275(8) -0.312(2) 0.1280(6) 0.023(4) Uiso 1 1 d
H13A H 0.3284(8) -0.549(2) 0.0642(5) 0.019(4) Uiso 1 1 d
H14A H 0.3361(8) -0.463(2) -0.0214(6) 0.025(4) Uiso 1 1 d
H14B H 0.2632(9) -0.376(2) -0.0041(6) 0.025(4) Uiso 1 1 d
H15A H 0.3231(7) -0.133(2) -0.0444(5) 0.016(3) Uiso 1 1 d
H16A H 0.4364(8) -0.021(2) -0.0078(6) 0.027(4) Uiso 1 1 d
H16B H 0.4439(8) -0.241(2) -0.0244(6) 0.030(4) Uiso 1 1 d
H17A H 0.5019(9) -0.194(2) 0.0600(6) 0.030(4) Uiso 1 1 d
H18A H 0.4333(8) -0.096(2) 0.1261(6) 0.030(4) Uiso 1 1 d
H18B H 0.4300(8) 0.066(2) 0.0830(6) 0.025(4) Uiso 1 1 d
H19A H 0.3223(8) 0.104(2) 0.0203(5) 0.020(4) Uiso 1 1 d
H19B H 0.2538(8) -0.033(2) 0.0216(5) 0.020(4) Uiso 1 1 d
H20A H 0.4430(8) -0.441(2) 0.1004(6) 0.029(4) Uiso 1 1 d
H20B H 0.4457(9) -0.500(2) 0.0428(6) 0.031(4) Uiso 1 1 d
O7 O -0.18717(5) 0.84065(15) 0.46807(4) 0.0305(2) Uani 1 1 d
O8 O -0.03669(6) 0.77912(16) 0.61680(4) 0.0315(2) Uani 1 1 d
O9 O -0.17884(5) 0.87733(14) 0.57552(4) 0.0269(2) Uani 1 1 d
O10 O -0.19794(5) 0.56167(14) 0.58553(4) 0.0292(2) Uani 1 1 d
O11 O -0.27336(5) 0.95278(13) 0.63670(3) 0.0209(2) Uani 1 1 d
O12 O -0.33231(6) 0.67817(15) 0.61386(4) 0.0348(3) Uani 1 1 d
N2 N -0.12267(6) 0.82588(18) 0.54805(4) 0.0272(3) Uani 1 1 d
C1B C -0.13142(7) 0.81815(19) 0.49463(5) 0.0223(3) Uani 1 1 d
C2B C -0.05728(7) 0.77616(18) 0.48258(5) 0.0203(3) Uani 1 1 d
C3B C -0.03273(8) 0.7531(2) 0.43574(5) 0.0255(3) Uani 1 1 d
C4B C 0.04021(8) 0.7143(2) 0.43558(6) 0.0287(3) Uani 1 1 d
C5B C 0.08614(8) 0.6983(2) 0.48054(6) 0.0262(3) Uani 1 1 d
C6B C 0.06116(7) 0.71899(19) 0.52776(5) 0.0232(3) Uani 1 1 d
C7B C -0.01137(7) 0.75821(18) 0.52763(5) 0.0200(3) Uani 1 1 d
C8B C -0.05349(7) 0.78669(19) 0.57156(5) 0.0227(3) Uani 1 1 d
C9B C -0.21466(7) 0.7211(2) 0.59155(5) 0.0218(3) Uani 1 1 d
C10B C -0.28176(7) 0.78348(19) 0.61615(5) 0.0221(3) Uani 1 1 d
C11B C -0.32959(7) 1.03551(19) 0.66605(5) 0.0189(3) Uani 1 1 d
C12B C -0.29596(8) 1.2228(2) 0.68492(6) 0.0271(3) Uani 1 1 d
C13B C -0.34828(8) 1.3267(2) 0.71627(6) 0.0300(3) Uani 1 1 d
C14B C -0.36194(9) 1.2027(3) 0.76146(6) 0.0371(4) Uani 1 1 d
C15B C -0.39472(9) 1.0132(2) 0.74238(6) 0.0325(4) Uani 1 1 d
C16B C -0.46554(8) 1.0495(2) 0.70867(6) 0.0291(3) Uani 1 1 d
C17B C -0.45165(7) 1.1741(2) 0.66346(5) 0.0223(3) Uani 1 1 d
C18B C -0.39925(7) 1.0718(2) 0.63181(5) 0.0215(3) Uani 1 1 d
C19B C -0.34235(8) 0.9092(2) 0.71083(5) 0.0271(3) Uani 1 1 d
C20B C -0.41922(8) 1.3634(2) 0.68275(6) 0.0256(3) Uani 1 1 d
H3BA H -0.0654(9) 0.763(2) 0.4044(7) 0.036(5) Uiso 1 1 d
H4BA H 0.0592(9) 0.695(2) 0.4040(7) 0.037(5) Uiso 1 1 d
H5BA H 0.1362(9) 0.671(2) 0.4785(6) 0.027(4) Uiso 1 1 d
H6BA H 0.0925(8) 0.708(2) 0.5592(6) 0.024(4) Uiso 1 1 d
H12C H -0.2854(9) 1.301(2) 0.6552(6) 0.033(4) Uiso 1 1 d
H12D H -0.2504(9) 1.195(2) 0.7071(6) 0.035(4) Uiso 1 1 d
H13B H -0.3277(9) 1.444(2) 0.7279(6) 0.032(4) Uiso 1 1 d
H14C H -0.3957(9) 1.268(3) 0.7817(7) 0.041(5) Uiso 1 1 d
H14D H -0.3162(10) 1.179(3) 0.7839(7) 0.042(5) Uiso 1 1 d
H15B H -0.4041(9) 0.935(2) 0.7710(6) 0.036(5) Uiso 1 1 d
H16C H -0.4992(9) 1.114(2) 0.7289(6) 0.033(4) Uiso 1 1 d
H16D H -0.4872(9) 0.927(3) 0.6965(6) 0.036(5) Uiso 1 1 d
H17B H -0.4979(8) 1.198(2) 0.6422(6) 0.023(4) Uiso 1 1 d
H18C H -0.4200(8) 0.948(2) 0.6186(6) 0.025(4) Uiso 1 1 d
H18D H -0.3886(8) 1.153(2) 0.6033(6) 0.023(4) Uiso 1 1 d
H19C H -0.2963(9) 0.887(2) 0.7312(6) 0.032(4) Uiso 1 1 d
H19D H -0.3637(9) 0.782(3) 0.6985(6) 0.035(4) Uiso 1 1 d
H20C H -0.4540(8) 1.431(2) 0.7021(6) 0.028(4) Uiso 1 1 d
H20D H -0.4119(8) 1.445(2) 0.6539(6) 0.027(4) Uiso 1 1 d

loop_
_atom_site_aniso_label
_atom_site_aniso_U_11
_atom_site_aniso_U_22
_atom_site_aniso_U_33
_atom_site_aniso_U_23
_atom_site_aniso_U_13
_atom_site_aniso_U_12
O1 0.0469(7) 0.0336(6) 0.0200(5) -0.0008(4) 0.0035(5) 0.0026(5)
O2 0.0327(6) 0.0333(6) 0.0272(5) 0.0047(4) 0.0052(4) 0.0080(5)
O3 0.0415(6) 0.0230(5) 0.0281(5) -0.0060(4) 0.0125(5) 0.0053(4)
O4 0.0484(7) 0.0271(6) 0.0308(6) -0.0083(5) 0.0042(5) -0.0066(5)
O5 0.0269(5) 0.0251(5) 0.0225(5) -0.0065(4) 0.0037(4) -0.0034(4)
O6 0.0269(5) 0.0302(6) 0.0331(6) -0.0099(4) 0.0056(4) -0.0029(4)
N1 0.0576(9) 0.0259(7) 0.0224(6) -0.0030(5) 0.0095(6) 0.0151(6)
C1 0.0286(7) 0.0253(7) 0.0235(7) -0.0015(6) 0.0026(6) 0.0000(6)
C2 0.0204(7) 0.0233(7) 0.0236(7) -0.0039(5) 0.0021(5) -0.0028(5)
C3 0.0266(7) 0.0243(7) 0.0314(8) -0.0008(6) 0.0030(6) -0.0013(6)
C4 0.0258(7) 0.0225(7) 0.0431(9) -0.0071(6) 0.0061(6) 0.0013(6)
C5 0.0307(8) 0.0362(9) 0.0310(8) -0.0122(7) 0.0092(6) 0.0015(7)
C6 0.0258(7) 0.0362(8) 0.0232(7) -0.0039(6) 0.0060(6) 0.0029(6)
C7 0.0158(6) 0.0261(7) 0.0227(7) -0.0025(5) 0.0029(5) -0.0009(5)
C8 0.0219(7) 0.0286(7) 0.0216(7) -0.0008(6) 0.0053(5) 0.0011(6)
C9 0.0373(8) 0.0210(7) 0.0190(7) 0.0007(5) 0.0032(6) 0.0018(6)
C10 0.0306(7) 0.0209(7) 0.0185(6) -0.0004(5) 0.0044(6) -0.0001(6)
C11 0.0221(7) 0.0220(7) 0.0193(7) -0.0038(5) 0.0034(5) -0.0014(5)
C12 0.0254(7) 0.0229(7) 0.0190(7) 0.0004(5) 0.0044(6) -0.0018(6)
C13 0.0261(7) 0.0202(7) 0.0259(7) -0.0002(5) 0.0053(6) -0.0003(6)
C14 0.0216(7) 0.0272(7) 0.0231(7) -0.0064(6) 0.0035(6) -0.0016(6)
C15 0.0232(7) 0.0277(7) 0.0162(6) 0.0002(5) 0.0017(5) -0.0007(6)
C16 0.0235(7) 0.0322(8) 0.0254(7) -0.0003(6) 0.0072(6) -0.0033(6)
C17 0.0179(7) 0.0360(8) 0.0271(7) -0.0016(6) 0.0016(6) -0.0013(6)
C18 0.0238(7) 0.0320(8) 0.0223(7) -0.0020(6) -0.0011(6) -0.0047(6)
C19 0.0226(7) 0.0215(7) 0.0217(7) 0.0007(5) 0.0012(5) -0.0011(5)
C20 0.0262(7) 0.0323(8) 0.0266(8) 0.0020(6) 0.0021(6) 0.0069(6)
O7 0.0240(5) 0.0346(6) 0.0324(6) 0.0006(4) 0.0016(4) 0.0056(4)
O8 0.0335(6) 0.0401(6) 0.0215(5) -0.0045(4) 0.0057(4) 0.0045(5)
O9 0.0233(5) 0.0288(5) 0.0314(5) 0.0009(4) 0.0157(4) 0.0043(4)
O10 0.0312(5) 0.0260(5) 0.0314(6) -0.0054(4) 0.0085(4) 0.0042(4)
O11 0.0194(4) 0.0224(5) 0.0220(5) -0.0025(4) 0.0078(4) 0.0008(4)
O12 0.0318(6) 0.0280(6) 0.0481(7) -0.0100(5) 0.0190(5) -0.0074(5)
N2 0.0213(6) 0.0382(7) 0.0240(6) 0.0004(5) 0.0110(5) 0.0059(5)
C1B 0.0237(7) 0.0184(7) 0.0254(7) 0.0018(5) 0.0061(6) 0.0006(5)
C2B 0.0232(7) 0.0155(6) 0.0230(7) 0.0018(5) 0.0061(5) -0.0002(5)
C3B 0.0333(8) 0.0236(7) 0.0207(7) 0.0035(5) 0.0077(6) 0.0040(6)
C4B 0.0367(8) 0.0263(8) 0.0262(8) 0.0033(6) 0.0165(7) 0.0041(6)
C5B 0.0229(7) 0.0220(7) 0.0359(8) -0.0011(6) 0.0125(6) 0.0026(6)
C6B 0.0222(7) 0.0204(7) 0.0273(7) -0.0036(6) 0.0042(6) 0.0011(5)
C7B 0.0234(7) 0.0157(6) 0.0220(7) -0.0014(5) 0.0076(5) -0.0008(5)
C8B 0.0247(7) 0.0204(7) 0.0237(7) -0.0025(5) 0.0063(6) 0.0003(5)
C9B 0.0230(7) 0.0252(7) 0.0172(6) -0.0012(5) 0.0026(5) 0.0009(6)
C10B 0.0239(7) 0.0223(7) 0.0211(7) 0.0002(5) 0.0062(5) 0.0015(6)
C11B 0.0182(6) 0.0218(7) 0.0178(6) -0.0015(5) 0.0068(5) 0.0025(5)
C12B 0.0212(7) 0.0276(8) 0.0330(8) -0.0086(6) 0.0055(6) -0.0033(6)
C13B 0.0272(8) 0.0295(8) 0.0337(8) -0.0149(6) 0.0045(6) -0.0010(6)
C14B 0.0373(9) 0.0546(11) 0.0190(7) -0.0091(7) 0.0023(7) 0.0170(8)
C15B 0.0395(9) 0.0384(9) 0.0226(7) 0.0107(6) 0.0159(6) 0.0143(7)
C16B 0.0273(7) 0.0272(8) 0.0362(8) 0.0033(6) 0.0180(7) 0.0028(6)
C17B 0.0187(7) 0.0249(7) 0.0233(7) 0.0002(5) 0.0033(5) 0.0027(5)
C18B 0.0215(7) 0.0244(7) 0.0189(7) -0.0013(5) 0.0030(5) -0.0002(5)
C19B 0.0311(8) 0.0303(8) 0.0212(7) 0.0063(6) 0.0085(6) 0.0109(6)
C20B 0.0273(7) 0.0212(7) 0.0295(8) -0.0005(6) 0.0091(6) 0.0038(6)

loop_
_atom_type_symbol
_atom_type_description
_atom_type_scat_dispersion_real
_atom_type_scat_dispersion_imag
_atom_type_scat_source
C C 0.0033 0.0016 'International Tables Vol C Tables 4.2.6.8 and 6.1.1.4'
H H 0.0000 0.0000 'International Tables Vol C Tables 4.2.6.8 and 6.1.1.4'
N N 0.0061 0.0033 'International Tables Vol C Tables 4.2.6.8 and 6.1.1.4'
O O 0.0106 0.0060 'International Tables Vol C Tables 4.2.6.8 and 6.1.1.4'

loop_
_geom_angle_atom_site_label_1
_geom_angle_atom_site_label_2
_geom_angle_atom_site_label_3
_geom_angle
N1 O3 C9 112.38(11)
C10 O5 C11 121.21(10)
O3 N1 C8 124.36(12)
O3 N1 C1 120.04(11)
C8 N1 C1 115.58(12)
O1 C1 N1 124.11(13)
O1 C1 C2 132.66(14)
N1 C1 C2 103.22(11)
C3 C2 C7 121.59(13)
C3 C2 C1 129.70(13)
C7 C2 C1 108.70(12)
C2 C3 C4 116.96(14)
C5 C4 C3 121.43(14)
C4 C5 C6 121.33(14)
C7 C6 C5 117.24(14)
C6 C7 C2 121.44(13)
C6 C7 C8 128.91(13)
C2 C7 C8 109.65(12)
O2 C8 N1 126.13(13)
O2 C8 C7 131.22(13)
N1 C8 C7 102.65(11)
O4 C9 O3 124.90(13)
O4 C9 C10 128.24(14)
O3 C9 C10 106.86(11)
O6 C10 O5 130.07(13)
O6 C10 C9 121.79(13)
O5 C10 C9 108.13(11)
O5 C11 C19 110.06(11)
O5 C11 C12 112.37(10)
C19 C11 C12 110.90(11)
O5 C11 C18 102.48(10)
C19 C11 C18 110.21(11)
C12 C11 C18 110.53(12)
C11 C12 C13 108.02(11)
C20 C13 C14 109.42(12)
C20 C13 C12 109.73(12)
C14 C13 C12 109.29(11)
C15 C14 C13 109.65(11)
C14 C15 C16 109.76(12)
C14 C15 C19 109.46(11)
C16 C15 C19 109.26(11)
C15 C16 C17 109.58(11)
C20 C17 C18 109.23(12)
C20 C17 C16 109.66(12)
C18 C17 C16 108.86(12)
C11 C18 C17 108.98(11)
C11 C19 C15 108.13(11)
C17 C20 C13 109.74(12)
C9B O9 N2 111.98(10)
C10B O11 C11B 120.76(10)
O9 N2 C8B 122.33(11)
O9 N2 C1B 121.85(11)
C8B N2 C1B 115.77(11)
O7 C1B N2 125.23(13)
O7 C1B C2B 132.06(13)
N2 C1B C2B 102.70(11)
C3B C2B C7B 121.45(13)
C3B C2B C1B 129.11(13)
C7B C2B C1B 109.44(11)
C2B C3B C4B 116.98(14)
C5B C4B C3B 121.54(13)
C4B C5B C6B 121.44(13)
C7B C6B C5B 116.72(13)
C6B C7B C2B 121.86(12)
C6B C7B C8B 129.12(13)
C2B C7B C8B 109.02(11)
O8 C8B N2 125.03(12)
O8 C8B C7B 131.96(13)
N2 C8B C7B 103.01(11)
O10 C9B O9 124.88(12)
O10 C9B C10B 124.63(13)
O9 C9B C10B 110.44(11)
O12 C10B O11 129.81(13)
O12 C10B C9B 118.52(12)
O11 C10B C9B 111.67(11)
O11 C11B C18B 111.23(10)
O11 C11B C12B 102.70(10)
C18B C11B C12B 110.03(11)
O11 C11B C19B 110.99(10)
C18B C11B C19B 111.20(11)
C12B C11B C19B 110.39(12)
C11B C12B C13B 108.99(12)
C14B C13B C20B 109.77(13)
C14B C13B C12B 108.87(13)
C20B C13B C12B 109.32(12)
C13B C14B C15B 109.81(12)
C16B C15B C14B 109.43(13)
C16B C15B C19B 108.97(13)
C14B C15B C19B 109.74(13)
C17B C16B C15B 109.75(12)
C20B C17B C16B 109.69(12)
C20B C17B C18B 109.71(11)
C16B C17B C18B 109.39(11)
C11B C18B C17B 108.09(11)
C11B C19B C15B 107.99(11)
C17B C20B C13B 109.27(12)

loop_
_geom_bond_atom_site_label_1
_geom_bond_atom_site_label_2
_geom_bond_distance
O1 C1 1.1976(17)
O2 C8 1.1983(17)
O3 N1 1.3851(15)
O3 C9 1.3852(18)
O4 C9 1.1783(17)
O5 C10 1.3163(17)
O5 C11 1.4912(16)
O6 C10 1.1937(17)
N1 C8 1.3948(18)
N1 C1 1.4035(19)
C1 C2 1.4821(19)
C2 C3 1.381(2)
C2 C7 1.3923(19)
C3 C4 1.391(2)
C4 C5 1.385(2)
C5 C6 1.391(2)
C6 C7 1.3765(19)
C7 C8 1.4873(19)
C9 C10 1.5442(19)
C11 C19 1.5220(18)
C11 C12 1.5223(19)
C11 C18 1.5231(19)
C12 C13 1.5365(19)
C13 C20 1.531(2)
C13 C14 1.532(2)
C14 C15 1.528(2)
C15 C16 1.5321(19)
C15 C19 1.5372(19)
C16 C17 1.533(2)
C17 C20 1.529(2)
C17 C18 1.530(2)
O7 C1B 1.1969(17)
O8 C8B 1.2009(16)
O9 C9B 1.3789(17)
O9 N2 1.3906(14)
O10 C9B 1.1812(17)
O11 C10B 1.3118(16)
O11 C11B 1.4935(15)
O12 C10B 1.1965(17)
N2 C8B 1.3949(18)
N2 C1B 1.4025(18)
C1B C2B 1.4857(18)
C2B C3B 1.3775(19)
C2B C7B 1.3899(19)
C3B C4B 1.390(2)
C4B C5B 1.387(2)
C5B C6B 1.389(2)
C6B C7B 1.3821(19)
C7B C8B 1.4885(18)
C9B C10B 1.5405(18)
C11B C18B 1.5178(18)
C11B C12B 1.5197(19)
C11B C19B 1.5204(19)
C12B C13B 1.537(2)
C13B C14B 1.524(2)
C13B C20B 1.528(2)
C14B C15B 1.529(3)
C15B C16B 1.528(2)
C15B C19B 1.541(2)
C16B C17B 1.528(2)
C17B C20B 1.527(2)
C17B C18B 1.5375(18)

loop_
_geom_torsion_atom_site_label_1
_geom_torsion_atom_site_label_2
_geom_torsion_atom_site_label_3
_geom_torsion_atom_site_label_4
_geom_torsion
C9 O3 N1 C8 -101.49(16)
C9 O3 N1 C1 80.04(16)
O3 N1 C1 O1 -6.2(2)
C8 N1 C1 O1 175.22(14)
O3 N1 C1 C2 174.16(12)
C8 N1 C1 C2 -4.44(17)
O1 C1 C2 C3 3.6(3)
N1 C1 C2 C3 -176.76(14)
O1 C1 C2 C7 -177.24(16)
N1 C1 C2 C7 2.38(15)
C7 C2 C3 C4 0.0(2)
C1 C2 C3 C4 179.05(14)
C2 C3 C4 C5 0.6(2)
C3 C4 C5 C6 -0.6(2)
C4 C5 C6 C7 0.0(2)
C5 C6 C7 C2 0.6(2)
C5 C6 C7 C8 -179.43(14)
C3 C2 C7 C6 -0.7(2)
C1 C2 C7 C6 -179.88(13)
C3 C2 C7 C8 179.40(12)
C1 C2 C7 C8 0.17(15)
O3 N1 C8 O2 5.8(2)
C1 N1 C8 O2 -175.68(14)
O3 N1 C8 C7 -174.02(13)
C1 N1 C8 C7 4.51(17)
C6 C7 C8 O2 -2.4(3)
C2 C7 C8 O2 177.54(15)
C6 C7 C8 N1 177.39(14)
C2 C7 C8 N1 -2.66(15)
N1 O3 C9 O4 10.69(19)
N1 O3 C9 C10 -168.66(10)
C11 O5 C10 O6 2.9(2)
C11 O5 C10 C9 -176.38(10)
O4 C9 C10 O6 -164.58(15)
O3 C9 C10 O6 14.74(18)
O4 C9 C10 O5 14.8(2)
O3 C9 C10 O5 -165.87(11)
C10 O5 C11 C19 68.32(15)
C10 O5 C11 C12 -55.80(16)
C10 O5 C11 C18 -174.45(12)
O5 C11 C12 C13 -174.76(10)
C19 C11 C12 C13 61.58(14)
C18 C11 C12 C13 -60.96(14)
C11 C12 C13 C20 59.90(15)
C11 C12 C13 C14 -60.08(14)
C20 C13 C14 C15 -59.77(15)
C12 C13 C14 C15 60.40(14)
C13 C14 C15 C16 59.70(14)
C13 C14 C15 C19 -60.21(14)
C14 C15 C16 C17 -59.36(15)
C19 C15 C16 C17 60.67(15)
C15 C16 C17 C20 59.28(16)
C15 C16 C17 C18 -60.17(15)
O5 C11 C18 C17 -178.75(11)
C19 C11 C18 C17 -61.64(15)
C12 C11 C18 C17 61.31(15)
C20 C17 C18 C11 -59.63(15)
C16 C17 C18 C11 60.09(15)
O5 C11 C19 C15 173.68(10)
C12 C11 C19 C15 -61.35(14)
C18 C11 C19 C15 61.37(14)
C14 C15 C19 C11 59.74(14)
C16 C15 C19 C11 -60.47(14)
C18 C17 C20 C13 59.56(15)
C16 C17 C20 C13 -59.66(15)
C14 C13 C20 C17 59.81(15)
C12 C13 C20 C17 -60.10(15)
C9B O9 N2 C8B -87.26(15)
C9B O9 N2 C1B 95.54(15)
O9 N2 C1B O7 -5.5(2)
C8B N2 C1B O7 177.13(13)
O9 N2 C1B C2B 174.84(11)
C8B N2 C1B C2B -2.53(16)
O7 C1B C2B C3B 0.7(3)
N2 C1B C2B C3B -179.71(14)
O7 C1B C2B C7B -178.39(15)
N2 C1B C2B C7B 1.23(14)
C7B C2B C3B C4B -1.0(2)
C1B C2B C3B C4B 180.00(13)
C2B C3B C4B C5B 0.4(2)
C3B C4B C5B C6B 0.5(2)
C4B C5B C6B C7B -0.7(2)
C5B C6B C7B C2B 0.0(2)
C5B C6B C7B C8B 179.67(13)
C3B C2B C7B C6B 0.9(2)
C1B C2B C7B C6B -179.98(12)
C3B C2B C7B C8B -178.84(12)
C1B C2B C7B C8B 0.30(15)
O9 N2 C8B O8 5.8(2)
C1B N2 C8B O8 -176.82(13)
O9 N2 C8B C7B -174.65(12)
C1B N2 C8B C7B 2.70(16)
C6B C7B C8B O8 -1.9(3)
C2B C7B C8B O8 177.76(15)
C6B C7B C8B N2 178.60(13)
C2B C7B C8B N2 -1.71(14)
N2 O9 C9B O10 4.02(19)
N2 O9 C9B C10B -173.26(10)
C11B O11 C10B O12 5.2(2)
C11B O11 C10B C9B -175.45(10)
O10 C9B C10B O12 -26.3(2)
O9 C9B C10B O12 150.97(13)
O10 C9B C10B O11 154.29(13)
O9 C9B C10B O11 -28.43(15)
C10B O11 C11B C18B -65.51(15)
C10B O11 C11B C12B 176.82(11)
C10B O11 C11B C19B 58.86(15)
O11 C11B C12B C13B 179.92(11)
C18B C11B C12B C13B 61.41(15)
C19B C11B C12B C13B -61.69(15)
C11B C12B C13B C14B 60.12(16)
C11B C12B C13B C20B -59.79(16)
C20B C13B C14B C15B 59.79(16)
C12B C13B C14B C15B -59.84(16)
C13B C14B C15B C16B -59.29(16)
C13B C14B C15B C19B 60.23(16)
C14B C15B C16B C17B 59.27(16)
C19B C15B C16B C17B -60.73(16)
C15B C16B C17B C20B -59.81(15)
C15B C16B C17B C18B 60.57(16)
O11 C11B C18B C17B -174.62(10)
C12B C11B C18B C17B -61.49(14)
C19B C11B C18B C17B 61.13(14)
C20B C17B C18B C11B 60.82(14)
C16B C17B C18B C11B -59.55(15)
O11 C11B C19B C15B 174.13(12)
C18B C11B C19B C15B -61.48(16)
C12B C11B C19B C15B 60.94(15)
C16B C15B C19B C11B 60.07(16)
C14B C15B C19B C11B -59.74(16)
C16B C17B C20B C13B 59.80(15)
C18B C17B C20B C13B -60.39(15)
C14B C13B C20B C17B -59.84(15)
C12B C13B C20B C17B 59.51(16)
